data_7038475
loop_
_publ_author_name
'Phanopoulos, Andreas'
'White, Andrew J. P.'
'Long, Nicholas J.'
'Miller, Philip W.'

_publ_section_title
;
 Insight into the stereoelectronic parameters of N-triphos ligands via
 coordination to tungsten(0).
;
_journal_issue 13
_journal_name_full 'Dalton transactions (Cambridge, England : 2003)'
_journal_page_first 5536
_journal_page_last 5548
_journal_paper_doi 10.1039/c6dt00170j
_journal_volume 45
_journal_year 2016
_chemical_formula_moiety 'C42 H24 F12 N O3 P3 W'
_chemical_formula_sum 'C42 H24 F12 N O3 P3 W'
_chemical_formula_weight 1095.38
_chemical_name_systematic
;
 ?
;
_space_group_crystal_system monoclinic
_space_group_IT_number 14
_space_group_name_Hall '-P 2yn'
_space_group_name_H-M_alt 'P 1 21/n 1'
_symmetry_space_group_name_Hall '-P 2yn'
_symmetry_space_group_name_H-M 'P 1 21/n 1'
_atom_sites_solution_hydrogens geom
_audit_creation_method SHELXL
_audit_update_record
;
2015-07-13 deposited with the CCDC.
2016-02-19 downloaded from the CCDC.
;
_cell_angle_alpha 90
_cell_angle_beta 92.650(2)
_cell_angle_gamma 90
_cell_formula_units_Z 4
_cell_length_a 10.3366(2)
_cell_length_b 8.3660(2)
_cell_length_c 45.8955(10)
_cell_measurement_reflns_used 5278
_cell_measurement_temperature 173
_cell_measurement_theta_max 73.5960
_cell_measurement_theta_min 3.8380
_cell_volume 3964.61(15)
_computing_cell_refinement 'CrysAlisPro, Agilent Technologies'
_computing_data_collection 'CrysAlisPro, Agilent Technologies'
_computing_data_reduction 'CrysAlisPro, Agilent Technologies'
_computing_molecular_graphics 'Bruker SHELXTL'
_computing_publication_material 'CIFTAB-2013 (Sheldrick, 2013)'
_computing_structure_refinement 'SHELXL-2013 (Sheldrick, 2013)'
_computing_structure_solution 'SHELXS-2013 (Sheldrick, 2013)'
_diffrn_ambient_temperature 173
_diffrn_detector_area_resol_mean 10.4115
_diffrn_measured_fraction_theta_full 0.983
_diffrn_measured_fraction_theta_max 0.943
_diffrn_measurement_device_type 'Agilent Xcalibur PX Ultra A'
_diffrn_measurement_method 'omega scans'
_diffrn_radiation_type CuK\a
_diffrn_radiation_wavelength 1.54184
_diffrn_reflns_av_R_equivalents 0.0408
_diffrn_reflns_av_unetI/netI 0.0629
_diffrn_reflns_Laue_measured_fraction_full 0.983
_diffrn_reflns_Laue_measured_fraction_max 0.943
_diffrn_reflns_limit_h_max 12
_diffrn_reflns_limit_h_min -12
_diffrn_reflns_limit_k_max 7
_diffrn_reflns_limit_k_min -10
_diffrn_reflns_limit_l_max 35
_diffrn_reflns_limit_l_min -56
_diffrn_reflns_number 12719
_diffrn_reflns_point_group_measured_fraction_full 0.983
_diffrn_reflns_point_group_measured_fraction_max 0.943
_diffrn_reflns_theta_full 67.684
_diffrn_reflns_theta_max 73.773
_diffrn_reflns_theta_min 1.927
_diffrn_source 'Enhance Ultra (Cu) X-ray Source'
_exptl_absorpt_coefficient_mu 7.445
_exptl_absorpt_correction_T_max 0.809
_exptl_absorpt_correction_T_min 0.319
_exptl_absorpt_correction_type analytical
_exptl_absorpt_process_details
;
CrysAlisPro, Agilent Technologies,
Version 1.171.37.33a (release 28-03-2014 CrysAlis171 .NET)
(compiled Mar 28 2014,12:25:20)
Analytical numeric absorption correction using a multifaceted crystal
model based on expressions derived by R.C. Clark & J.S. Reid.
(Clark, R. C. & Reid, J. S. (1995). Acta Cryst. A51, 887-897)
Empirical absorption correction using spherical harmonics,
implemented in SCALE3 ABSPACK scaling algorithm.
;
_exptl_crystal_colour Colourless
_exptl_crystal_density_diffrn 1.835
_exptl_crystal_description 'platy needles'
_exptl_crystal_F_000 2136
_exptl_crystal_size_max 0.21
_exptl_crystal_size_mid 0.12
_exptl_crystal_size_min 0.03
_refine_diff_density_max 0.807
_refine_diff_density_min -1.014
_refine_diff_density_rms 0.118
_refine_ls_extinction_coef 0.000297(14)
_refine_ls_extinction_expression Fc^*^=kFc[1+0.001xFc^2^\l^3^/sin(2\q)]^-1/4^
_refine_ls_extinction_method SHELXL
_refine_ls_goodness_of_fit_ref 1.247
_refine_ls_hydrogen_treatment constr
_refine_ls_matrix_type full
_refine_ls_number_parameters 560
_refine_ls_number_reflns 7582
_refine_ls_number_restraints 12
_refine_ls_restrained_S_all 1.249
_refine_ls_R_factor_all 0.0501
_refine_ls_R_factor_gt 0.0398
_refine_ls_shift/su_max 0.001
_refine_ls_shift/su_mean 0.000
_refine_ls_structure_factor_coef Fsqd
_refine_ls_weighting_details 'w=1/[\s^2^(Fo^2^)+8.0987P] where P=(Fo^2^+2Fc^2^)/3'
_refine_ls_weighting_scheme calc
_refine_ls_wR_factor_gt 0.0924
_refine_ls_wR_factor_ref 0.0958
_reflns_Friedel_coverage 0.000
_reflns_number_gt 6523
_reflns_number_total 7582
_reflns_threshold_expression 'I > 2\s(I)'
_cod_data_source_file c6dt00170j2.cif
_cod_data_source_block 4
_cod_depositor_comments 'Adding full bibliography for 7038473--7038480.cif.'
_cod_original_cell_volume 3964.62(16)
_cod_database_code 7038475
_shelx_space_group_comment
;
The symmetry employed for this shelxl refinement is uniquely defined
by the following loop, which should always be used as a source of
symmetry information in preference to the above space-group names.
They are only intended as comments.
;
_shelxl_version_number 2013-4

loop_
_space_group_symop_operation_xyz
'x, y, z'
'-x+1/2, y+1/2, -z+1/2'
'-x, -y, -z'
'x-1/2, -y-1/2, z-1/2'

loop_
_atom_site_label
_atom_site_type_symbol
_atom_site_fract_x
_atom_site_fract_y
_atom_site_fract_z
_atom_site_U_iso_or_equiv
_atom_site_adp_type
_atom_site_occupancy
_atom_site_site_symmetry_order
_atom_site_calc_flag
_atom_site_refinement_flags_posn
_atom_site_refinement_flags_adp
W1 W 0.26926(2) 0.32848(3) 0.12962(2) 0.01857(9) Uani 1 1 d . .
N1 N 0.4688(4) 0.6845(6) 0.12083(9) 0.0236(9) Uani 1 1 d . .
C2 C 0.4072(5) 0.7232(7) 0.14792(12) 0.0240(11) Uani 1 1 d . .
H2A H 0.3616 0.8266 0.1453 0.029 Uiso 1 1 calc R U
H2B H 0.4760 0.7384 0.1634 0.029 Uiso 1 1 calc R U
P3 P 0.28820(13) 0.57209(17) 0.16122(3) 0.0210(3) Uani 1 1 d . .
C4 C 0.3861(5) 0.6901(7) 0.09444(11) 0.0244(11) Uani 1 1 d . .
H4A H 0.4414 0.7096 0.0778 0.029 Uiso 1 1 calc R U
H4B H 0.3273 0.7829 0.0958 0.029 Uiso 1 1 calc R U
P5 P 0.28481(13) 0.50736(17) 0.08612(3) 0.0203(3) Uani 1 1 d . .
C6 C 0.5673(5) 0.5590(7) 0.12275(12) 0.0248(11) Uani 1 1 d . .
H6A H 0.6301 0.5867 0.1389 0.030 Uiso 1 1 calc R U
H6B H 0.6147 0.5608 0.1045 0.030 Uiso 1 1 calc R U
P7 P 0.51007(12) 0.34719(16) 0.12879(3) 0.0195(3) Uani 1 1 d . .
C8 C 0.3373(5) 0.5688(8) 0.20023(12) 0.0284(12) Uani 1 1 d . .
C9 C 0.3621(7) 0.4245(9) 0.21440(14) 0.0435(17) Uani 1 1 d . .
H9A H 0.3500 0.3256 0.2045 0.052 Uiso 1 1 calc R U
C10 C 0.4048(8) 0.4292(11) 0.24333(15) 0.053(2) Uani 1 1 d . .
F10 F 0.4286(7) 0.2886(8) 0.25695(11) 0.094(2) Uani 1 1 d . .
C11 C 0.4242(8) 0.5687(13) 0.25865(15) 0.060(2) Uani 1 1 d . .
H11A H 0.4540 0.5680 0.2785 0.072 Uiso 1 1 calc R U
C12 C 0.3988(7) 0.7087(11) 0.24414(15) 0.051(2) Uani 1 1 d . .
F12 F 0.4170(6) 0.8472(8) 0.25831(11) 0.0818(18) Uani 1 1 d . .
C13 C 0.3552(6) 0.7118(9) 0.21518(14) 0.0381(15) Uani 1 1 d . .
H13A H 0.3378 0.8108 0.2056 0.046 Uiso 1 1 calc R U
C14 C 0.1347(5) 0.6822(7) 0.16215(11) 0.0236(11) Uani 1 1 d . .
C15 C 0.0489(6) 0.6429(8) 0.18361(12) 0.0324(14) Uani 1 1 d . .
H15A H 0.0730 0.5693 0.1987 0.039 Uiso 1 1 calc R U
C16 C -0.0712(6) 0.7127(9) 0.18247(14) 0.0390(16) Uani 1 1 d . .
F16 F -0.1549(4) 0.6758(8) 0.20325(10) 0.0663(14) Uani 1 1 d . .
C17 C -0.1113(6) 0.8189(10) 0.16131(16) 0.0454(17) Uani 1 1 d . .
H17A H -0.1947 0.8667 0.1611 0.054 Uiso 1 1 calc R U
C18 C -0.0248(7) 0.8532(9) 0.14025(15) 0.0412(16) Uani 1 1 d . .
F18 F -0.0611(5) 0.9571(7) 0.11866(12) 0.0688(15) Uani 1 1 d . .
C19 C 0.0969(6) 0.7891(8) 0.14022(13) 0.0341(14) Uani 1 1 d . .
H19A H 0.1544 0.8170 0.1255 0.041 Uiso 1 1 calc R U
C20 C 0.1454(6) 0.5930(7) 0.06544(12) 0.0269(12) Uani 1 1 d . .
C21 C 0.1606(8) 0.6616(11) 0.03832(14) 0.053(2) Uani 1 1 d . .
H21A H 0.2433 0.6659 0.0302 0.064 Uiso 1 1 calc R U
C22 C 0.0524(9) 0.7238(12) 0.02335(15) 0.062(3) Uani 1 1 d . .
F22 F 0.0680(7) 0.7890(11) -0.00309(11) 0.122(3) Uani 1 1 d . U
C23 C -0.0696(8) 0.7177(10) 0.03364(16) 0.052(2) Uani 1 1 d . .
H23A H -0.1430 0.7572 0.0227 0.063 Uiso 1 1 calc R U
C24 C -0.0797(6) 0.6510(9) 0.06074(16) 0.0398(15) Uani 1 1 d . .
F24 F -0.1988(4) 0.6471(7) 0.07210(13) 0.0703(16) Uani 1 1 d . .
C25 C 0.0237(6) 0.5889(7) 0.07709(14) 0.0309(13) Uani 1 1 d . .
H25A H 0.0121 0.5445 0.0958 0.037 Uiso 1 1 calc R U
C26 C 0.3669(5) 0.4117(7) 0.05565(11) 0.0230(11) Uani 1 1 d . .
C27 C 0.4903(5) 0.4528(7) 0.04747(11) 0.0250(11) Uani 1 1 d . .
H27A H 0.5353 0.5398 0.0566 0.030 Uiso 1 1 calc R U
C28 C 0.5465(6) 0.3656(8) 0.02597(12) 0.0295(13) Uani 1 1 d . .
F28 F 0.6668(4) 0.4070(5) 0.01839(8) 0.0430(9) Uani 1 1 d . .
C29 C 0.4866(6) 0.2375(8) 0.01207(12) 0.0331(14) Uani 1 1 d . .
H29A H 0.5277 0.1774 -0.0024 0.040 Uiso 1 1 calc R U
C30 C 0.3640(6) 0.2019(7) 0.02046(12) 0.0313(13) Uani 1 1 d . .
F30 F 0.3019(4) 0.0761(5) 0.00735(8) 0.0422(9) Uani 1 1 d . .
C31 C 0.3009(6) 0.2850(7) 0.04189(11) 0.0269(12) Uani 1 1 d . .
H31A H 0.2159 0.2566 0.0470 0.032 Uiso 1 1 calc R U
C32 C 0.6068(5) 0.2355(7) 0.10286(11) 0.0221(11) Uani 1 1 d . .
C33 C 0.7332(6) 0.2804(7) 0.09837(12) 0.0272(12) Uani 1 1 d . .
H33A H 0.7719 0.3671 0.1089 0.033 Uiso 1 1 calc R U
C34 C 0.8023(5) 0.1967(7) 0.07827(12) 0.0267(12) Uani 1 1 d . .
F34 F 0.9249(3) 0.2410(5) 0.07380(9) 0.0434(9) Uani 1 1 d . .
C35 C 0.7527(5) 0.0694(7) 0.06274(12) 0.0260(12) Uani 1 1 d . .
H35A H 0.8017 0.0141 0.0489 0.031 Uiso 1 1 calc R U
C36 C 0.6271(6) 0.0260(7) 0.06829(12) 0.0263(12) Uani 1 1 d . .
F36 F 0.5744(4) -0.0995(5) 0.05309(8) 0.0385(9) Uani 1 1 d . .
C37 C 0.5524(5) 0.1048(7) 0.08786(11) 0.0232(11) Uani 1 1 d . .
H37A H 0.4664 0.0712 0.0910 0.028 Uiso 1 1 calc R U
C38 C 0.5926(5) 0.2809(7) 0.16322(11) 0.0238(11) Uani 1 1 d . .
C39 C 0.5867(6) 0.1174(7) 0.16849(13) 0.0281(12) Uani 1 1 d . .
H39A H 0.5519 0.0464 0.1540 0.034 Uiso 1 1 calc R U
C40 C 0.6328(6) 0.0608(8) 0.19532(14) 0.0330(13) Uani 1 1 d . .
F40 F 0.6259(4) -0.0991(5) 0.20020(9) 0.0497(10) Uani 1 1 d . .
C41 C 0.6816(7) 0.1574(10) 0.21709(14) 0.0480(18) Uani 1 1 d . .
H41A H 0.7110 0.1160 0.2355 0.058 Uiso 1 1 calc R U
C42 C 0.6859(9) 0.3147(10) 0.21101(15) 0.058(2) Uani 1 1 d . .
F42 F 0.7286(9) 0.4161(8) 0.23226(12) 0.118(3) Uani 1 1 d . U
C43 C 0.6414(8) 0.3828(9) 0.18461(15) 0.0440(17) Uani 1 1 d . .
H43A H 0.6447 0.4950 0.1815 0.053 Uiso 1 1 calc R U
C44 C 0.2344(5) 0.1447(7) 0.10312(12) 0.0268(12) Uani 1 1 d . .
O44 O 0.2084(4) 0.0335(5) 0.08880(9) 0.0322(9) Uani 1 1 d . .
C45 C 0.2760(5) 0.1679(8) 0.16156(12) 0.0273(12) Uani 1 1 d . .
O45 O 0.2766(5) 0.0678(6) 0.17882(10) 0.0411(11) Uani 1 1 d . .
C46 C 0.0798(5) 0.3357(7) 0.13596(12) 0.0255(11) Uani 1 1 d . .
O46 O -0.0273(4) 0.3378(7) 0.14146(10) 0.0413(11) Uani 1 1 d . .

loop_
_atom_site_aniso_label
_atom_site_aniso_U_11
_atom_site_aniso_U_22
_atom_site_aniso_U_33
_atom_site_aniso_U_23
_atom_site_aniso_U_13
_atom_site_aniso_U_12
W1 0.01860(12) 0.01850(13) 0.01851(12) 0.00042(9) -0.00022(8) -0.00030(10)
N1 0.027(2) 0.020(2) 0.024(2) -0.0033(19) 0.0040(17) 0.000(2)
C2 0.023(3) 0.022(3) 0.027(3) -0.006(2) 0.004(2) -0.004(2)
P3 0.0232(6) 0.0215(7) 0.0181(6) -0.0016(5) 0.0011(5) -0.0003(5)
C4 0.033(3) 0.016(3) 0.024(2) 0.002(2) 0.007(2) 0.002(2)
P5 0.0229(6) 0.0202(7) 0.0177(5) 0.0013(5) 0.0005(5) 0.0031(5)
C6 0.021(3) 0.026(3) 0.028(3) 0.001(2) 0.003(2) -0.002(2)
P7 0.0194(6) 0.0208(7) 0.0183(5) -0.0010(5) -0.0011(4) 0.0009(5)
C8 0.023(3) 0.037(3) 0.025(3) 0.000(2) 0.001(2) -0.003(2)
C9 0.057(4) 0.046(4) 0.028(3) 0.007(3) -0.002(3) -0.009(3)
C10 0.065(5) 0.068(6) 0.027(3) 0.016(4) 0.000(3) -0.003(4)
F10 0.138(6) 0.097(5) 0.045(3) 0.041(3) -0.018(3) -0.004(4)
C11 0.058(5) 0.100(8) 0.021(3) 0.001(4) -0.005(3) -0.008(5)
C12 0.043(4) 0.079(6) 0.030(3) -0.023(4) 0.000(3) -0.002(4)
F12 0.092(4) 0.099(5) 0.052(3) -0.046(3) -0.019(3) 0.003(3)
C13 0.040(3) 0.044(4) 0.030(3) -0.010(3) -0.002(3) 0.002(3)
C14 0.025(3) 0.024(3) 0.021(2) -0.007(2) -0.0011(19) 0.001(2)
C15 0.037(3) 0.037(4) 0.023(3) -0.002(2) 0.002(2) -0.005(3)
C16 0.031(3) 0.052(4) 0.035(3) -0.007(3) 0.008(3) 0.002(3)
F16 0.041(2) 0.107(4) 0.053(3) 0.008(3) 0.023(2) 0.011(3)
C17 0.030(3) 0.055(5) 0.052(4) -0.005(4) 0.005(3) 0.018(3)
C18 0.036(3) 0.043(4) 0.044(4) 0.007(3) -0.002(3) 0.008(3)
F18 0.054(3) 0.077(4) 0.075(3) 0.034(3) 0.005(2) 0.034(3)
C19 0.033(3) 0.039(4) 0.030(3) 0.000(3) 0.005(2) -0.001(3)
C20 0.033(3) 0.025(3) 0.023(2) 0.000(2) -0.001(2) 0.008(2)
C21 0.052(4) 0.079(6) 0.031(3) 0.015(4) 0.011(3) 0.041(4)
C22 0.077(6) 0.084(6) 0.027(3) 0.016(4) 0.002(3) 0.050(5)
F22 0.126(5) 0.202(8) 0.040(3) 0.055(4) 0.022(3) 0.114(6)
C23 0.050(4) 0.058(5) 0.047(4) -0.009(4) -0.022(3) 0.037(4)
C24 0.028(3) 0.039(4) 0.052(4) 0.001(3) -0.008(3) 0.005(3)
F24 0.028(2) 0.077(4) 0.106(4) 0.032(3) -0.003(2) 0.004(2)
C25 0.027(3) 0.028(3) 0.038(3) 0.006(3) -0.003(2) 0.007(2)
C26 0.024(3) 0.025(3) 0.020(2) 0.004(2) 0.001(2) 0.007(2)
C27 0.028(3) 0.027(3) 0.020(2) 0.003(2) 0.001(2) 0.006(2)
C28 0.029(3) 0.040(4) 0.020(2) 0.007(2) 0.003(2) 0.008(3)
F28 0.036(2) 0.059(3) 0.0359(19) -0.0005(18) 0.0146(16) 0.0038(18)
C29 0.044(4) 0.035(3) 0.019(2) 0.000(2) -0.001(2) 0.018(3)
C30 0.043(3) 0.026(3) 0.024(3) -0.004(2) -0.007(2) 0.009(3)
F30 0.053(2) 0.035(2) 0.0376(19) -0.0154(17) -0.0057(17) 0.0004(18)
C31 0.032(3) 0.028(3) 0.020(2) 0.000(2) -0.004(2) 0.008(2)
C32 0.019(2) 0.026(3) 0.020(2) 0.001(2) -0.0031(19) 0.002(2)
C33 0.028(3) 0.028(3) 0.026(3) -0.002(2) -0.004(2) 0.008(2)
C34 0.020(3) 0.028(3) 0.032(3) 0.002(2) 0.005(2) 0.004(2)
F34 0.0254(18) 0.050(2) 0.056(2) -0.014(2) 0.0130(16) -0.0026(17)
C35 0.025(3) 0.028(3) 0.025(3) -0.002(2) 0.007(2) 0.005(2)
C36 0.035(3) 0.023(3) 0.021(2) -0.001(2) -0.002(2) -0.001(2)
F36 0.045(2) 0.0323(19) 0.0393(19) -0.0157(16) 0.0103(16) -0.0097(17)
C37 0.022(3) 0.024(3) 0.024(2) 0.002(2) -0.001(2) -0.001(2)
C38 0.020(2) 0.031(3) 0.020(2) -0.003(2) -0.0009(19) -0.002(2)
C39 0.026(3) 0.030(3) 0.027(3) 0.002(2) -0.004(2) 0.002(2)
C40 0.029(3) 0.037(4) 0.034(3) 0.010(3) 0.001(2) 0.009(3)
F40 0.063(3) 0.041(2) 0.044(2) 0.0137(19) -0.0100(19) 0.008(2)
C41 0.056(4) 0.058(5) 0.028(3) 0.009(3) -0.014(3) 0.001(4)
C42 0.090(6) 0.052(5) 0.028(3) -0.002(3) -0.030(4) -0.020(5)
F42 0.225(9) 0.070(4) 0.051(3) -0.002(3) -0.074(4) -0.040(5)
C43 0.062(5) 0.036(4) 0.032(3) 0.003(3) -0.013(3) -0.012(3)
C44 0.024(3) 0.031(3) 0.026(3) 0.008(2) 0.000(2) 0.002(2)
O44 0.039(2) 0.022(2) 0.035(2) -0.0066(18) -0.0036(18) -0.0038(18)
C45 0.025(3) 0.026(3) 0.031(3) -0.007(3) 0.000(2) 0.003(2)
O45 0.056(3) 0.032(3) 0.036(2) 0.012(2) 0.005(2) 0.000(2)
C46 0.020(3) 0.028(3) 0.027(2) -0.003(2) -0.003(2) 0.001(2)
O46 0.021(2) 0.058(3) 0.044(2) -0.009(2) 0.0024(17) -0.003(2)

loop_
_atom_type_symbol
_atom_type_description
_atom_type_scat_dispersion_real
_atom_type_scat_dispersion_imag
_atom_type_scat_source
C C 0.0181 0.0091 'International Tables Vol C Tables 4.2.6.8 and 6.1.1.4'
H H 0.0000 0.0000 'International Tables Vol C Tables 4.2.6.8 and 6.1.1.4'
F F 0.0727 0.0534 'International Tables Vol C Tables 4.2.6.8 and 6.1.1.4'
N N 0.0311 0.0180 'International Tables Vol C Tables 4.2.6.8 and 6.1.1.4'
O O 0.0492 0.0322 'International Tables Vol C Tables 4.2.6.8 and 6.1.1.4'
P P 0.2955 0.4335 'International Tables Vol C Tables 4.2.6.8 and 6.1.1.4'
W W -5.4734 5.5774 'International Tables Vol C Tables 4.2.6.8 and 6.1.1.4'

loop_
_geom_angle_atom_site_label_1
_geom_angle_atom_site_label_2
_geom_angle_atom_site_label_3
_geom_angle
C44 W1 C45 85.8(2)
C44 W1 C46 87.8(2)
C45 W1 C46 85.1(2)
C44 W1 P7 101.08(16)
C45 W1 P7 93.02(16)
C46 W1 P7 170.79(16)
C44 W1 P3 173.46(16)
C45 W1 P3 97.11(17)
C46 W1 P3 86.67(17)
P7 W1 P3 84.63(4)
C44 W1 P5 89.49(16)
C45 W1 P5 171.88(16)
C46 W1 P5 101.41(17)
P7 W1 P5 81.36(4)
P3 W1 P5 88.23(4)
C4 N1 C2 116.2(4)
C4 N1 C6 117.1(4)
C2 N1 C6 116.0(4)
N1 C2 P3 116.4(4)
C14 P3 C8 100.6(3)
C14 P3 C2 104.4(3)
C8 P3 C2 99.8(3)
C14 P3 W1 112.18(18)
C8 P3 W1 124.2(2)
C2 P3 W1 113.15(17)
N1 C4 P5 116.3(4)
C20 P5 C26 98.9(2)
C20 P5 C4 101.8(3)
C26 P5 C4 103.6(3)
C20 P5 W1 124.6(2)
C26 P5 W1 113.08(18)
C4 P5 W1 112.28(17)
N1 C6 P7 117.4(4)
C32 P7 C38 99.0(2)
C32 P7 C6 101.4(3)
C38 P7 C6 105.8(3)
C32 P7 W1 123.31(17)
C38 P7 W1 112.95(18)
C6 P7 W1 112.30(18)
C13 C8 C9 120.0(6)
C13 C8 P3 119.6(5)
C9 C8 P3 120.4(5)
C10 C9 C8 118.0(7)
F10 C10 C11 119.0(7)
F10 C10 C9 117.7(8)
C11 C10 C9 123.3(8)
C12 C11 C10 117.3(6)
F12 C12 C11 119.1(7)
F12 C12 C13 118.8(8)
C11 C12 C13 122.1(8)
C12 C13 C8 119.2(7)
C19 C14 C15 119.8(5)
C19 C14 P3 121.4(4)
C15 C14 P3 118.4(5)
C16 C15 C14 118.5(6)
F16 C16 C17 117.9(6)
F16 C16 C15 118.9(6)
C17 C16 C15 123.3(6)
C16 C17 C18 116.7(6)
F18 C18 C19 118.3(6)
F18 C18 C17 118.6(6)
C19 C18 C17 123.1(6)
C18 C19 C14 118.7(6)
C21 C20 C25 119.8(6)
C21 C20 P5 120.5(5)
C25 C20 P5 119.6(4)
C20 C21 C22 118.6(7)
F22 C22 C23 118.5(7)
F22 C22 C21 118.1(8)
C23 C22 C21 123.4(7)
C22 C23 C24 116.0(6)
F24 C24 C23 117.8(6)
F24 C24 C25 118.4(6)
C23 C24 C25 123.9(7)
C24 C25 C20 118.3(6)
C27 C26 C31 120.1(5)
C27 C26 P5 123.7(4)
C31 C26 P5 116.0(4)
C28 C27 C26 119.0(6)
F28 C28 C27 118.2(6)
F28 C28 C29 118.6(5)
C27 C28 C29 123.3(6)
C30 C29 C28 116.0(5)
F30 C30 C29 117.8(5)
F30 C30 C31 118.2(6)
C29 C30 C31 124.0(6)
C30 C31 C26 117.7(6)
C33 C32 C37 120.1(5)
C33 C32 P7 120.2(4)
C37 C32 P7 119.8(4)
C34 C33 C32 118.8(6)
F34 C34 C35 117.9(5)
F34 C34 C33 118.8(5)
C35 C34 C33 123.3(5)
C34 C35 C36 116.2(5)
F36 C36 C37 118.7(5)
F36 C36 C35 117.7(5)
C37 C36 C35 123.6(5)
C36 C37 C32 118.0(5)
C43 C38 C39 120.1(6)
C43 C38 P7 124.3(5)
C39 C38 P7 115.0(4)
C40 C39 C38 118.4(6)
F40 C40 C41 118.9(6)
F40 C40 C39 117.7(6)
C41 C40 C39 123.4(7)
C42 C41 C40 116.2(6)
C41 C42 F42 118.5(6)
C41 C42 C43 124.5(7)
F42 C42 C43 117.0(8)
C38 C43 C42 117.4(7)
O44 C44 W1 175.7(5)
O45 C45 W1 175.6(5)
O46 C46 W1 175.6(5)

loop_
_geom_bond_atom_site_label_1
_geom_bond_atom_site_label_2
_geom_bond_distance
W1 C44 1.983(6)
W1 C45 1.987(6)
W1 C46 1.994(5)
W1 P7 2.4961(13)
W1 P3 2.5038(14)
W1 P5 2.5059(13)
N1 C4 1.450(7)
N1 C2 1.459(6)
N1 C6 1.463(7)
C2 P3 1.885(6)
P3 C14 1.837(6)
P3 C8 1.839(6)
C4 P5 1.882(6)
P5 C20 1.834(6)
P5 C26 1.851(5)
C6 P7 1.892(6)
P7 C32 1.844(6)
P7 C38 1.846(5)
C8 C13 1.387(9)
C8 C9 1.389(10)
C9 C10 1.380(10)
C10 F10 1.349(10)
C10 C11 1.373(13)
C11 C12 1.366(13)
C12 F12 1.338(10)
C12 C13 1.384(9)
C14 C19 1.389(9)
C14 C15 1.395(8)
C15 C16 1.371(9)
C16 F16 1.352(8)
C16 C17 1.366(11)
C17 C18 1.377(10)
C18 F18 1.358(8)
C18 C19 1.368(9)
C20 C21 1.386(9)
C20 C25 1.390(9)
C21 C22 1.386(10)
C22 F22 1.347(9)
C22 C23 1.368(12)
C23 C24 1.371(11)
C24 F24 1.359(8)
C24 C25 1.379(9)
C26 C27 1.390(8)
C26 C31 1.395(8)
C27 C28 1.377(8)
C28 F28 1.352(7)
C28 C29 1.379(9)
C29 C30 1.374(9)
C30 F30 1.359(7)
C30 C31 1.391(8)
C32 C33 1.384(8)
C32 C37 1.397(8)
C33 C34 1.383(8)
C34 F34 1.345(7)
C34 C35 1.367(9)
C35 C36 1.384(8)
C36 F36 1.360(7)
C36 C37 1.379(8)
C38 C43 1.379(9)
C38 C39 1.390(9)
C39 C40 1.383(8)
C40 F40 1.359(8)
C40 C41 1.363(10)
C41 C42 1.347(12)
C42 F42 1.351(9)
C42 C43 1.397(10)
C44 O44 1.163(7)
C45 O45 1.153(8)
C46 O46 1.147(7)
